data_2008494
loop_
_publ_author_name
'Low, John Nicolson'
'Ferguson, George'
'Melguizo, Manuel'
'Sanchez, Adolfo'

_publ_section_title
;
 7-Amino-2,3-dihydro-5<i>H</i>-thiazolo[3,2-<i>a</i>]pyrimidin-5-one
;
_journal_issue 5
_journal_name_full 'Acta Crystallographica Section C'
_journal_page_first IUC9900048
_journal_paper_doi 10.1107/S0108270199099461
_journal_volume 55
_journal_year 1999
_chemical_formula_moiety 'C6 H7 N3 O S'
_chemical_formula_sum 'C6 H7 N3 O S'
_chemical_formula_weight 169.21
_chemical_name_systematic
;
7-aminothiazolino[3,2a]pyrimidin-5-one
;
_space_group_IT_number 14
_symmetry_cell_setting monoclinic
_symmetry_space_group_name_Hall '-P 2ybc'
_symmetry_space_group_name_H-M 'P 1 21/c 1'
_cell_angle_alpha 90.00
_cell_angle_beta 106.713(5)
_cell_angle_gamma 90.00
_cell_formula_units_Z 4
_cell_length_a 7.4603(5)
_cell_length_b 9.5852(6)
_cell_length_c 10.4734(6)
_cell_measurement_reflns_used 25
_cell_measurement_temperature 294.0(10)
_cell_measurement_theta_max 24.1
_cell_measurement_theta_min 10.0
_cell_volume 717.30(8)
_computing_cell_refinement 'SET4 and  CELDIM in CAD-4-PC'
_computing_data_collection 'CAD-4-PC (Enraf-Nonius, 1992)'
_computing_data_reduction 'DATRD2 in NRCVAX96 (Gabe et al., 1989)'
_computing_molecular_graphics 'NRCVAX96, ORTEP (Johnson, 1976), PLATON (Spek, 1998)'
_computing_publication_material 'NRCVAX96, SHELXL97  and WordPerfect macro PREP8 (Ferguson, 1998)'
_computing_structure_refinement 'NRCVAX96 and SHELXL97 (Sheldrick, 1997b)'
_computing_structure_solution 'SHELXS97 (Sheldrick, 1997a)'
_diffrn_ambient_temperature 294.0(10)
_diffrn_measured_fraction_theta_full 0.999
_diffrn_measured_fraction_theta_max 0.999
_diffrn_measurement_device 'Enraf-Nonius CAD-4'
_diffrn_measurement_method \q/2\q
_diffrn_radiation_monochromator graphite
_diffrn_radiation_source 'X-ray tube'
_diffrn_radiation_type MoK\a
_diffrn_radiation_wavelength 0.71073
_diffrn_reflns_av_R_equivalents 0.013
_diffrn_reflns_av_sigmaI/netI 0.0144
_diffrn_reflns_limit_h_max 11
_diffrn_reflns_limit_h_min -12
_diffrn_reflns_limit_k_max 15
_diffrn_reflns_limit_k_min 0
_diffrn_reflns_limit_l_max 16
_diffrn_reflns_limit_l_min 0
_diffrn_reflns_number 3327
_diffrn_reflns_theta_full 34.88
_diffrn_reflns_theta_max 34.88
_diffrn_reflns_theta_min 2.85
_diffrn_standards_decay_% 'no decay, variation 0.2'
_diffrn_standards_interval_time 180
_diffrn_standards_number 3
_exptl_absorpt_coefficient_mu 0.388
_exptl_absorpt_correction_T_max 0.901
_exptl_absorpt_correction_T_min 0.870
_exptl_absorpt_correction_type gaussian
_exptl_absorpt_process_details '(ABSO in NRCVAX; Gabe et al., 1989)'
_exptl_crystal_colour yellow
_exptl_crystal_density_diffrn 1.567
_exptl_crystal_density_method 'not measured'
_exptl_crystal_description block
_exptl_crystal_F_000 352
_exptl_crystal_size_max 0.416
_exptl_crystal_size_mid 0.375
_exptl_crystal_size_min 0.292
_refine_diff_density_max 0.376
_refine_diff_density_min -0.435
_refine_ls_extinction_coef 0.027(5)
_refine_ls_extinction_method SHELXL97
_refine_ls_goodness_of_fit_ref 1.320
_refine_ls_hydrogen_treatment constr
_refine_ls_matrix_type full
_refine_ls_number_parameters 101
_refine_ls_number_reflns 3147
_refine_ls_number_restraints 0
_refine_ls_restrained_S_all 1.320
_refine_ls_R_factor_all 0.054
_refine_ls_R_factor_gt 0.038
_refine_ls_shift/su_max 0.001
_refine_ls_shift/su_mean 0.000
_refine_ls_structure_factor_coef Fsqd
_refine_ls_weighting_details 'w = 1/[\s^2^(Fo^2^)+(0.0654P)^2^] where P = (Fo^2^+2Fc^2^)/3'
_refine_ls_weighting_scheme calc
_refine_ls_wR_factor_ref 0.127
_reflns_number_gt 2338
_reflns_number_total 3147
_reflns_threshold_expression I>2\s(I)
_cod_data_source_file qa0108.cif
_cod_data_source_block QA0108
_cod_depositor_comments
;
The following automatic conversions were performed:

'_exptl_absorpt_correction_type' value 'Gaussian' changed to
'gaussian' according to
/home/saulius/struct/CIF-dictionaries/cif_core.dic dictionary named
'cif_core.dic' version 2.4.1 from 2010-06-29.

Automatic conversion script
Id: cif_fix_values 1715 2011-07-08 13:25:40Z adriana 
;
_cod_original_sg_symbol_H-M 'P 21/c'
_cod_database_code 2008494

loop_
_symmetry_equiv_pos_as_xyz
'x, y, z'
'-x, y+1/2, -z+1/2'
'-x, -y, -z'
'x, -y-1/2, z-1/2'

loop_
_atom_site_label
_atom_site_fract_x
_atom_site_fract_y
_atom_site_fract_z
_atom_site_U_iso_or_equiv
_atom_site_adp_type
_atom_site_calc_flag
_atom_site_refinement_flags
_atom_site_occupancy
_atom_site_disorder_assembly
_atom_site_disorder_group
_atom_site_type_symbol
S1 .39833(5) .57493(3) .22321(3) .04860(13) Uani d . 1 . . S
C2 .3629(2) .72943(13) .12135(13) .0454(3) Uani d . 1 . . C
C3 .28465(18) .68642(11) -.02350(11) .0401(2) Uani d . 1 . . C
N4 .23678(12) .53910(9) -.02785(8) .02881(17) Uani d . 1 . . N
C5 .15393(14) .46936(10) -.14872(8) .02919(18) Uani d . 1 . . C
O5 .11497(12) .53829(9) -.25382(7) .0406(2) Uani d . 1 . . O
C6 .12637(16) .32633(10) -.13499(9) .0329(2) Uani d . 1 . . C
C7 .18225(15) .26324(10) -.01082(9) .03041(19) Uani d . 1 . . C
N7 .15951(17) .12527(10) .00400(10) .0454(3) Uani d . 1 . . N
N8 .26508(13) .33548(10) .10410(8) .03336(19) Uani d . 1 . . N
C9 .28779(13) .46809(11) .08924(9) .02905(18) Uani d . 1 . . C
H2A .2761 .7917 .1463 .055 Uiso calc R 1 . . H
H2B .4807 .7782 .1341 .055 Uiso calc R 1 . . H
H3A .1742 .7412 -.0659 .048 Uiso calc R 1 . . H
H3B .3770 .7025 -.0709 .048 Uiso calc R 1 . . H
H6 .0700 .2731 -.2100 .039 Uiso calc R 1 . . H
H7A .1961 .0881 .0819 .054 Uiso calc R 1 . . H
H7B .1084 .0744 -.0645 .054 Uiso calc R 1 . . H

loop_
_atom_site_aniso_label
_atom_site_aniso_U_11
_atom_site_aniso_U_22
_atom_site_aniso_U_33
_atom_site_aniso_U_12
_atom_site_aniso_U_13
_atom_site_aniso_U_23
S1 .0631(2) .03861(17) .03093(15) .00189(13) -.00738(13) -.00956(10)
C2 .0541(7) .0331(5) .0446(6) -.0025(5) .0072(5) -.0111(4)
C3 .0503(6) .0263(4) .0400(5) -.0027(4) .0073(5) -.0005(4)
N4 .0345(4) .0258(3) .0248(3) -.0006(3) .0064(3) -.0011(3)
C5 .0347(5) .0296(4) .0219(3) -.0003(4) .0060(3) .0009(3)
O5 .0571(5) .0354(4) .0253(3) .0012(3) .0055(3) .0064(3)
C6 .0443(5) .0287(4) .0219(4) -.0059(4) .0036(3) -.0011(3)
C7 .0350(5) .0284(4) .0256(4) -.0021(3) .0050(3) .0013(3)
N7 .0670(7) .0295(4) .0316(4) -.0091(4) .0013(4) .0040(3)
N8 .0421(5) .0307(4) .0229(3) -.0009(3) .0023(3) .0013(3)
C9 .0306(4) .0311(4) .0229(3) .0018(3) .0035(3) -.0024(3)

loop_
_atom_type_symbol
_atom_type_description
_atom_type_scat_dispersion_real
_atom_type_scat_dispersion_imag
_atom_type_scat_source
C C 0.0033 0.0016 'International Tables Vol C Tables 4.2.6.8 and 6.1.1.4'
H H 0.0000 0.0000 'International Tables Vol C Tables 4.2.6.8 and 6.1.1.4'
N N 0.0061 0.0033 'International Tables Vol C Tables 4.2.6.8 and 6.1.1.4'
O O 0.0106 0.0060 'International Tables Vol C Tables 4.2.6.8 and 6.1.1.4'
S S 0.1246 0.1234 'International Tables Vol C Tables 4.2.6.8 and 6.1.1.4'

loop_
_geom_angle_atom_site_label_1
_geom_angle_atom_site_label_2
_geom_angle_atom_site_label_3
_geom_angle
_geom_angle_publ_flag
C9 S1 C2 92.95(5) no
C3 C2 S1 108.53(8) no
N4 C3 C2 108.39(9) no
C9 N4 C5 120.71(8) no
C9 N4 C3 117.13(8) no
C5 N4 C3 121.99(8) no
O5 C5 C6 127.37(9) no
O5 C5 N4 118.28(9) no
C6 C5 N4 114.35(8) no
C7 C6 C5 120.70(9) no
N7 C7 N8 115.72(9) no
N7 C7 C6 121.51(9) no
N8 C7 C6 122.77(9) no
C9 N8 C7 115.51(8) no
N8 C9 N4 125.95(8) no
N8 C9 S1 121.83(7) no
N4 C9 S1 112.19(7) no

loop_
_geom_bond_atom_site_label_1
_geom_bond_atom_site_label_2
_geom_bond_site_symmetry_2
_geom_bond_distance
_geom_bond_publ_flag
S1 C9 . 1.7413(9) no
S1 C2 . 1.7997(14) no
C2 C3 . 1.5176(17) no
C3 N4 . 1.4541(13) no
N4 C9 . 1.3578(12) no
N4 C5 . 1.4076(11) no
C5 O5 . 1.2445(11) no
C5 C6 . 1.3998(14) no
C6 C7 . 1.3852(13) no
C7 N7 . 1.3479(13) no
C7 N8 . 1.3720(12) no
N8 C9 . 1.2976(13) no

loop_
_geom_hbond_atom_site_label_D
_geom_hbond_atom_site_label_H
_geom_hbond_atom_site_label_A
_geom_hbond_site_symmetry_A
_geom_hbond_distance_DH
_geom_hbond_distance_HA
_geom_hbond_distance_DA
_geom_hbond_angle_DHA
_geom_hbond_publ_flag
N7 H7A O5 4_566 0.86 2.32 3.0800(13) 147 yes
N7 H7B O5 2_544 0.86 2.17 2.9441(13) 150 yes

loop_
_geom_torsion_atom_site_label_1
_geom_torsion_atom_site_label_2
_geom_torsion_atom_site_label_3
_geom_torsion_atom_site_label_4
_geom_torsion
_geom_torsion_publ_flag
C9 S1 C2 C3 -7.60(10) no
S1 C2 C3 N4 9.28(13) no
C2 C3 N4 C9 -7.14(14) no
C2 C3 N4 C5 177.57(10) no
C9 N4 C5 O5 -177.80(9) no
C3 N4 C5 O5 -2.68(15) no
C9 N4 C5 C6 1.68(14) no
C3 N4 C5 C6 176.80(10) no
O5 C5 C6 C7 178.11(11) no
N4 C5 C6 C7 -1.32(15) no
C5 C6 C7 N7 -178.94(11) no
C5 C6 C7 N8 0.46(17) no
N7 C7 N8 C9 179.57(10) no
C6 C7 N8 C9 0.14(16) no
C7 N8 C9 N4 0.25(16) no
C7 N8 C9 S1 -177.56(8) no
C5 N4 C9 N8 -1.23(16) no
C3 N4 C9 N8 -176.59(10) no
C5 N4 C9 S1 176.76(7) no
C3 N4 C9 S1 1.40(12) no
C2 S1 C9 N8 -178.06(10) no
C2 S1 C9 N4 3.86(9) no

loop_
_cod_related_entry_id
_cod_related_entry_database
_cod_related_entry_code
1 ChemSpider 9575903
